data_7201685
loop_
_publ_author_name
'Kalf, Irmgard'
'Wang, Ruimin'
'Englert, Ulli'

_publ_section_title
;
 A robust conglomerate structure type in salts of cationic
 organopalladium complexes and non-coordinating anions
;
_journal_issue 1
_journal_name_full CrystEngComm
_journal_page_first 39
_journal_paper_doi 10.1039/b712641g
_journal_volume 10
_journal_year 2008
_chemical_formula_moiety 'C14 H26 N3 Pd, C F3 O3 S'
_chemical_formula_sum 'C15 H26 F3 N3 O3 Pd S'
_chemical_formula_weight 491.85
_chemical_name_systematic
;
?
;
_space_group_IT_number 14
_symmetry_cell_setting monoclinic
_symmetry_space_group_name_Hall '-P 2yn'
_symmetry_space_group_name_H-M 'P 1 21/n 1'
_atom_sites_solution_hydrogens geom
_atom_sites_solution_primary direct
_atom_sites_solution_secondary difmap
_audit_creation_method SHELXL-97
_cell_angle_alpha 90.00
_cell_angle_beta 96.137(4)
_cell_angle_gamma 90.00
_cell_formula_units_Z 4
_cell_length_a 11.6744(17)
_cell_length_b 14.108(2)
_cell_length_c 11.9538(18)
_cell_measurement_reflns_used 7193
_cell_measurement_temperature 110(2)
_cell_measurement_theta_max 33.97
_cell_measurement_theta_min 2.24
_cell_volume 1957.5(5)
_computing_cell_refinement SMART
_computing_data_collection 'SMART (Bruker, 2001)'
_computing_data_reduction 'SAINT (Bruker, 1999)'
_computing_molecular_graphics 'PLATON (Spek, 1990)'
_computing_structure_refinement 'SHELXL-97 (Sheldrick, 1997)'
_computing_structure_solution 'SHELXS-97 (Sheldrick, 1990)'
_diffrn_ambient_temperature 110(2)
_diffrn_measured_fraction_theta_full 1.000
_diffrn_measured_fraction_theta_max .915
_diffrn_measurement_device_type 'CCD area detector'
_diffrn_measurement_method 'omega scans'
_diffrn_radiation_monochromator graphite
_diffrn_radiation_source 'fine-focus sealed tube'
_diffrn_radiation_type MoK\a
_diffrn_radiation_wavelength 0.71073
_diffrn_reflns_av_R_equivalents 0.0520
_diffrn_reflns_av_sigmaI/netI 0.0377
_diffrn_reflns_limit_h_max 18
_diffrn_reflns_limit_h_min -17
_diffrn_reflns_limit_k_max 21
_diffrn_reflns_limit_k_min -20
_diffrn_reflns_limit_l_max 18
_diffrn_reflns_limit_l_min -18
_diffrn_reflns_number 37702
_diffrn_reflns_theta_full 29.00
_diffrn_reflns_theta_max 34.34
_diffrn_reflns_theta_min 2.24
_exptl_absorpt_coefficient_mu 1.102
_exptl_absorpt_correction_T_max 0.78
_exptl_absorpt_correction_T_min 0.64
_exptl_absorpt_correction_type multi-scan
_exptl_absorpt_process_details 'SADABS (1996)'
_exptl_crystal_colour colourless
_exptl_crystal_density_diffrn 1.669
_exptl_crystal_density_method 'not measured'
_exptl_crystal_description fragment
_exptl_crystal_F_000 1000
_exptl_crystal_size_max 0.45
_exptl_crystal_size_mid 0.25
_exptl_crystal_size_min 0.24
_refine_diff_density_max 1.648
_refine_diff_density_min -.868
_refine_diff_density_rms .120
_refine_ls_extinction_method none
_refine_ls_goodness_of_fit_ref 1.057
_refine_ls_hydrogen_treatment constr
_refine_ls_matrix_type full
_refine_ls_number_parameters 240
_refine_ls_number_reflns 7507
_refine_ls_number_restraints 0
_refine_ls_restrained_S_all 1.057
_refine_ls_R_factor_all 0.0386
_refine_ls_R_factor_gt 0.0352
_refine_ls_shift/su_max 0.001
_refine_ls_shift/su_mean 0.000
_refine_ls_structure_factor_coef Fsqd
_refine_ls_weighting_details 'calc w=1/[\s^2^(Fo^2^)+(0.0300P)^2^+3.0000P] where P=(Fo^2^+2Fc^2^)/3'
_refine_ls_weighting_scheme calc
_refine_ls_wR_factor_gt 0.0848
_refine_ls_wR_factor_ref 0.0865
_reflns_number_gt 6870
_reflns_number_total 7507
_reflns_threshold_expression >2sigma(I)
_cod_data_source_file b712641g.txt
_cod_data_source_block rac3
_cod_depositor_comments
;
The following automatic conversions were performed:
'_symmetry_cell_setting' value 'Monoclinic' changed to 'monoclinic'
according to '/home/saulius/struct/CIF-dictionaries/cif_core.dic'
dictionary named 'cif_core.dic' version 2.4.1 from 2010-06-29.

Automatic conversion script
Id: cif_fix_enum 1527 2010-12-29 10:47:43Z saulius 
;
_cod_original_sg_symbol_H-M 'P21/n '
_cod_database_code 7201685

loop_
_symmetry_equiv_pos_as_xyz
'x, y, z'
'-x+1/2, y+1/2, -z+1/2'
'-x, -y, -z'
'x-1/2, -y-1/2, z-1/2'

loop_
_atom_site_label
_atom_site_type_symbol
_atom_site_fract_x
_atom_site_fract_y
_atom_site_fract_z
_atom_site_U_iso_or_equiv
_atom_site_adp_type
_atom_site_occupancy
_atom_site_symmetry_multiplicity
_atom_site_calc_flag
_atom_site_refinement_flags
_atom_site_disorder_assembly
_atom_site_disorder_group
Pd1 Pd 0.174300(11) 0.055809(9) 0.846919(10) 0.01236(4) Uani 1 1 d . . .
N1 N 0.19029(14) 0.02748(12) 1.01530(13) 0.0161(3) Uani 1 1 d . . .
H1A H 0.2609 0.0482 1.0476 0.019 Uiso 1 1 calc R . .
H1B H 0.1341 0.0594 1.0485 0.019 Uiso 1 1 calc R . .
N2 N 0.29513(14) 0.17234(12) 0.85892(13) 0.0165(3) Uani 1 1 d . . .
N3 N 0.16247(14) 0.08352(12) 0.67356(13) 0.0170(3) Uani 1 1 d . . .
C1 C 0.1792(2) -0.07585(15) 1.03487(18) 0.0229(4) Uani 1 1 d . . .
H1 H 0.1519 -0.0862 1.1104 0.028 Uiso 1 1 calc R . .
C2 C 0.08924(17) -0.11102(14) 0.94570(16) 0.0180(3) Uani 1 1 d . . .
C3 C 0.06991(16) -0.05653(12) 0.84716(16) 0.0151(3) Uani 1 1 d . . .
C4 C -0.01863(16) -0.08639(15) 0.76736(16) 0.0183(3) Uani 1 1 d . . .
H4 H -0.0373 -0.0493 0.7016 0.022 Uiso 1 1 calc R . .
C5 C -0.08041(17) -0.16914(15) 0.78152(18) 0.0222(4) Uani 1 1 d . . .
H5 H -0.1398 -0.1880 0.7254 0.027 Uiso 1 1 calc R . .
C6 C -0.05547(19) -0.22399(15) 0.8772(2) 0.0242(4) Uani 1 1 d . . .
H6 H -0.0955 -0.2817 0.8855 0.029 Uiso 1 1 calc R . .
C7 C 0.02818(19) -0.19409(15) 0.96047(19) 0.0229(4) Uani 1 1 d . . .
H7 H 0.0439 -0.2301 1.0275 0.028 Uiso 1 1 calc R . .
C8 C 0.2927(2) -0.1225(2) 1.0321(3) 0.0377(6) Uani 1 1 d . . .
H8A H 0.2849 -0.1907 1.0455 0.057 Uiso 1 1 calc R . .
H8B H 0.3482 -0.0953 1.0907 0.057 Uiso 1 1 calc R . .
H8C H 0.3201 -0.1125 0.9583 0.057 Uiso 1 1 calc R . .
C9 C 0.27741(18) 0.22019(15) 0.74827(16) 0.0203(3) Uani 1 1 d . . .
H9A H 0.3447 0.2606 0.7377 0.024 Uiso 1 1 calc R . .
H9B H 0.2082 0.2611 0.7447 0.024 Uiso 1 1 calc R . .
C10 C 0.26222(18) 0.14657(15) 0.65730(16) 0.0202(3) Uani 1 1 d . . .
H10A H 0.2490 0.1780 0.5830 0.024 Uiso 1 1 calc R . .
H10B H 0.3332 0.1081 0.6586 0.024 Uiso 1 1 calc R . .
C11 C 0.41355(17) 0.13382(17) 0.87877(18) 0.0232(4) Uani 1 1 d . . .
H11A H 0.4243 0.0851 0.8224 0.035 Uiso 1 1 calc R . .
H11B H 0.4254 0.1058 0.9542 0.035 Uiso 1 1 calc R . .
H11C H 0.4693 0.1851 0.8729 0.035 Uiso 1 1 calc R . .
C12 C 0.2791(2) 0.24202(15) 0.94784(17) 0.0231(4) Uani 1 1 d . . .
H12A H 0.3341 0.2941 0.9442 0.035 Uiso 1 1 calc R . .
H12B H 0.2921 0.2112 1.0216 0.035 Uiso 1 1 calc R . .
H12C H 0.2004 0.2671 0.9368 0.035 Uiso 1 1 calc R . .
C13 C 0.1734(2) -0.00137(16) 0.60259(17) 0.0241(4) Uani 1 1 d . . .
H13A H 0.1068 -0.0429 0.6073 0.036 Uiso 1 1 calc R . .
H13B H 0.2442 -0.0356 0.6292 0.036 Uiso 1 1 calc R . .
H13C H 0.1765 0.0182 0.5243 0.036 Uiso 1 1 calc R . .
C14 C 0.05363(19) 0.13369(17) 0.63566(19) 0.0253(4) Uani 1 1 d . . .
H14A H 0.0530 0.1512 0.5562 0.038 Uiso 1 1 calc R . .
H14B H 0.0478 0.1911 0.6809 0.038 Uiso 1 1 calc R . .
H14C H -0.0119 0.0920 0.6448 0.038 Uiso 1 1 calc R . .
S1 S 0.44407(5) 0.11995(4) 0.25468(5) 0.02818(12) Uani 1 1 d . . .
F1 F 0.4029(2) 0.06624(15) 0.45512(14) 0.0534(5) Uani 1 1 d . . .
F2 F 0.27459(15) 0.02240(18) 0.32220(19) 0.0583(6) Uani 1 1 d . . .
F3 F 0.43795(17) -0.04630(11) 0.34572(16) 0.0430(4) Uani 1 1 d . . .
O1 O 0.56338(19) 0.1226(2) 0.2919(2) 0.0571(7) Uani 1 1 d . . .
O2 O 0.3817(2) 0.20598(15) 0.2726(2) 0.0559(6) Uani 1 1 d . . .
O3 O 0.41347(17) 0.07687(16) 0.14736(14) 0.0374(4) Uani 1 1 d . . .
C15 C 0.3867(2) 0.03698(18) 0.34986(19) 0.0274(4) Uani 1 1 d . . .

loop_
_atom_site_aniso_label
_atom_site_aniso_U_11
_atom_site_aniso_U_22
_atom_site_aniso_U_33
_atom_site_aniso_U_23
_atom_site_aniso_U_13
_atom_site_aniso_U_12
Pd1 0.01221(7) 0.01245(7) 0.01268(6) 0.00050(4) 0.00254(4) -0.00011(4)
N1 0.0175(7) 0.0160(7) 0.0149(6) 0.0002(5) 0.0023(5) -0.0010(6)
N2 0.0169(7) 0.0169(7) 0.0163(6) 0.0017(5) 0.0041(5) -0.0027(6)
N3 0.0176(7) 0.0193(7) 0.0142(6) 0.0015(6) 0.0020(5) 0.0008(6)
C1 0.0282(10) 0.0177(9) 0.0219(9) 0.0048(7) -0.0023(7) -0.0012(7)
C2 0.0183(8) 0.0154(8) 0.0206(8) 0.0005(6) 0.0034(6) 0.0001(6)
C3 0.0143(7) 0.0128(7) 0.0184(7) -0.0017(6) 0.0029(6) 0.0006(6)
C4 0.0151(7) 0.0203(9) 0.0198(8) -0.0029(7) 0.0023(6) 0.0000(7)
C5 0.0161(8) 0.0217(9) 0.0291(9) -0.0100(8) 0.0042(7) -0.0027(7)
C6 0.0222(9) 0.0160(8) 0.0361(11) -0.0048(8) 0.0110(8) -0.0037(7)
C7 0.0256(9) 0.0152(8) 0.0291(10) 0.0016(7) 0.0075(8) -0.0007(7)
C8 0.0321(12) 0.0313(13) 0.0470(14) -0.0064(11) -0.0081(10) 0.0097(10)
C9 0.0234(9) 0.0185(8) 0.0193(8) 0.0044(7) 0.0039(7) -0.0035(7)
C10 0.0219(8) 0.0232(9) 0.0162(7) 0.0037(7) 0.0051(6) -0.0025(7)
C11 0.0158(8) 0.0308(11) 0.0233(9) 0.0044(8) 0.0039(7) -0.0009(7)
C12 0.0291(10) 0.0194(9) 0.0213(8) -0.0025(7) 0.0054(7) -0.0051(8)
C13 0.0279(10) 0.0273(10) 0.0177(8) -0.0048(7) 0.0050(7) -0.0036(8)
C14 0.0227(9) 0.0268(10) 0.0251(9) 0.0064(8) -0.0031(7) 0.0039(8)
S1 0.0305(3) 0.0309(3) 0.0215(2) 0.0029(2) -0.00481(19) -0.0143(2)
F1 0.0759(14) 0.0659(13) 0.0203(7) 0.0051(7) 0.0142(8) 0.0248(10)
F2 0.0234(8) 0.0841(15) 0.0683(13) 0.0365(12) 0.0086(8) -0.0025(9)
F3 0.0519(11) 0.0266(8) 0.0509(10) 0.0112(7) 0.0067(8) 0.0088(7)
O1 0.0315(10) 0.0860(19) 0.0500(12) 0.0168(12) -0.0125(9) -0.0298(11)
O2 0.0804(18) 0.0249(10) 0.0581(14) 0.0018(9) -0.0124(13) 0.0003(11)
O3 0.0385(10) 0.0550(12) 0.0173(7) 0.0013(7) -0.0030(6) -0.0101(9)
C15 0.0257(10) 0.0326(11) 0.0245(9) 0.0086(8) 0.0058(8) 0.0071(9)

loop_
_atom_type_symbol
_atom_type_description
_atom_type_scat_dispersion_real
_atom_type_scat_dispersion_imag
_atom_type_scat_source
C C .0033 .0016 'International Tables Vol C Tables 4.2.6.8 and 6.1.1.4'
H H .0000 .0000 'International Tables Vol C Tables 4.2.6.8 and 6.1.1.4'
F F .0171 .0103 'International Tables Vol C Tables 4.2.6.8 and 6.1.1.4'
N N .0061 .0033 'International Tables Vol C Tables 4.2.6.8 and 6.1.1.4'
O O .0106 .0060 'International Tables Vol C Tables 4.2.6.8 and 6.1.1.4'
Pd Pd -.9988 1.0072 'International Tables Vol C Tables 4.2.6.8 and 6.1.1.4'
S S .1246 .1234 'International Tables Vol C Tables 4.2.6.8 and 6.1.1.4'

loop_
_geom_angle_atom_site_label_1
_geom_angle_atom_site_label_2
_geom_angle_atom_site_label_3
_geom_angle
_geom_angle_site_symmetry_1
_geom_angle_site_symmetry_3
_geom_angle_publ_flag
C3 Pd1 N1 80.50(7) . . ?
C3 Pd1 N3 99.98(7) . . ?
N1 Pd1 N3 178.42(6) . . ?
C3 Pd1 N2 175.25(7) . . ?
N1 Pd1 N2 95.35(6) . . ?
N3 Pd1 N2 84.11(6) . . ?
C1 N1 Pd1 110.33(12) . . ?
C1 N1 H1A 109.6 . . ?
Pd1 N1 H1A 109.6 . . ?
C1 N1 H1B 109.6 . . ?
Pd1 N1 H1B 109.6 . . ?
H1A N1 H1B 108.1 . . ?
C12 N2 C9 108.89(16) . . ?
C12 N2 C11 108.52(16) . . ?
C9 N2 C11 110.47(15) . . ?
C12 N2 Pd1 115.00(12) . . ?
C9 N2 Pd1 105.06(12) . . ?
C11 N2 Pd1 108.85(13) . . ?
C13 N3 C14 109.55(16) . . ?
C13 N3 C10 106.89(15) . . ?
C14 N3 C10 109.29(16) . . ?
C13 N3 Pd1 114.48(13) . . ?
C14 N3 Pd1 110.76(12) . . ?
C10 N3 Pd1 105.62(11) . . ?
C8 C1 N1 109.9(2) . . ?
C8 C1 C2 113.4(2) . . ?
N1 C1 C2 106.22(16) . . ?
C8 C1 H1 109.1 . . ?
N1 C1 H1 109.1 . . ?
C2 C1 H1 109.1 . . ?
C7 C2 C3 121.90(18) . . ?
C7 C2 C1 121.18(18) . . ?
C3 C2 C1 116.92(17) . . ?
C4 C3 C2 116.69(17) . . ?
C4 C3 Pd1 130.22(15) . . ?
C2 C3 Pd1 113.07(14) . . ?
C5 C4 C3 121.73(19) . . ?
C5 C4 H4 119.1 . . ?
C3 C4 H4 119.1 . . ?
C6 C5 C4 120.19(19) . . ?
C6 C5 H5 119.9 . . ?
C4 C5 H5 119.9 . . ?
C7 C6 C5 119.56(19) . . ?
C7 C6 H6 120.2 . . ?
C5 C6 H6 120.2 . . ?
C6 C7 C2 119.8(2) . . ?
C6 C7 H7 120.1 . . ?
C2 C7 H7 120.1 . . ?
C1 C8 H8A 109.5 . . ?
C1 C8 H8B 109.5 . . ?
H8A C8 H8B 109.5 . . ?
C1 C8 H8C 109.5 . . ?
H8A C8 H8C 109.5 . . ?
H8B C8 H8C 109.5 . . ?
N2 C9 C10 109.05(16) . . ?
N2 C9 H9A 109.9 . . ?
C10 C9 H9A 109.9 . . ?
N2 C9 H9B 109.9 . . ?
C10 C9 H9B 109.9 . . ?
H9A C9 H9B 108.3 . . ?
N3 C10 C9 110.56(16) . . ?
N3 C10 H10A 109.5 . . ?
C9 C10 H10A 109.5 . . ?
N3 C10 H10B 109.5 . . ?
C9 C10 H10B 109.5 . . ?
H10A C10 H10B 108.1 . . ?
N2 C11 H11A 109.5 . . ?
N2 C11 H11B 109.5 . . ?
H11A C11 H11B 109.5 . . ?
N2 C11 H11C 109.5 . . ?
H11A C11 H11C 109.5 . . ?
H11B C11 H11C 109.5 . . ?
N2 C12 H12A 109.5 . . ?
N2 C12 H12B 109.5 . . ?
H12A C12 H12B 109.5 . . ?
N2 C12 H12C 109.5 . . ?
H12A C12 H12C 109.5 . . ?
H12B C12 H12C 109.5 . . ?
N3 C13 H13A 109.5 . . ?
N3 C13 H13B 109.5 . . ?
H13A C13 H13B 109.5 . . ?
N3 C13 H13C 109.5 . . ?
H13A C13 H13C 109.5 . . ?
H13B C13 H13C 109.5 . . ?
N3 C14 H14A 109.5 . . ?
N3 C14 H14B 109.5 . . ?
H14A C14 H14B 109.5 . . ?
N3 C14 H14C 109.5 . . ?
H14A C14 H14C 109.5 . . ?
H14B C14 H14C 109.5 . . ?
O1 S1 O3 115.87(15) . . ?
O1 S1 O2 115.21(17) . . ?
O3 S1 O2 114.13(14) . . ?
O1 S1 C15 103.69(13) . . ?
O3 S1 C15 102.44(12) . . ?
O2 S1 C15 102.97(14) . . ?
F1 C15 F3 107.1(2) . . ?
F1 C15 F2 108.8(2) . . ?
F3 C15 F2 106.9(2) . . ?
F1 C15 S1 111.9(2) . . ?
F3 C15 S1 110.62(16) . . ?
F2 C15 S1 111.33(16) . . ?

loop_
_geom_bond_atom_site_label_1
_geom_bond_atom_site_label_2
_geom_bond_distance
_geom_bond_site_symmetry_2
_geom_bond_publ_flag
Pd1 C3 1.9994(18) . ?
Pd1 N1 2.0410(16) . ?
Pd1 N3 2.0988(16) . ?
Pd1 N2 2.1610(16) . ?
N1 C1 1.484(3) . ?
N1 H1A 0.9200 . ?
N1 H1B 0.9200 . ?
N2 C12 1.474(3) . ?
N2 C9 1.480(2) . ?
N2 C11 1.481(3) . ?
N3 C13 1.481(3) . ?
N3 C14 1.482(3) . ?
N3 C10 1.494(3) . ?
C1 C8 1.484(3) . ?
C1 C2 1.499(3) . ?
C1 H1 1.0000 . ?
C2 C7 1.393(3) . ?
C2 C3 1.404(3) . ?
C3 C4 1.395(3) . ?
C4 C5 1.392(3) . ?
C4 H4 0.9500 . ?
C5 C6 1.385(3) . ?
C5 H5 0.9500 . ?
C6 C7 1.384(3) . ?
C6 H6 0.9500 . ?
C7 H7 0.9500 . ?
C8 H8A 0.9800 . ?
C8 H8B 0.9800 . ?
C8 H8C 0.9800 . ?
C9 C10 1.501(3) . ?
C9 H9A 0.9900 . ?
C9 H9B 0.9900 . ?
C10 H10A 0.9900 . ?
C10 H10B 0.9900 . ?
C11 H11A 0.9800 . ?
C11 H11B 0.9800 . ?
C11 H11C 0.9800 . ?
C12 H12A 0.9800 . ?
C12 H12B 0.9800 . ?
C12 H12C 0.9800 . ?
C13 H13A 0.9800 . ?
C13 H13B 0.9800 . ?
C13 H13C 0.9800 . ?
C14 H14A 0.9800 . ?
C14 H14B 0.9800 . ?
C14 H14C 0.9800 . ?
S1 O1 1.417(2) . ?
S1 O3 1.4299(19) . ?
S1 O2 1.443(3) . ?
S1 C15 1.810(2) . ?
F1 C15 1.319(3) . ?
F2 C15 1.332(3) . ?
F3 C15 1.322(3) . ?

loop_
_geom_torsion_atom_site_label_1
_geom_torsion_atom_site_label_2
_geom_torsion_atom_site_label_3
_geom_torsion_atom_site_label_4
_geom_torsion
_geom_torsion_site_symmetry_1
_geom_torsion_site_symmetry_2
_geom_torsion_site_symmetry_3
_geom_torsion_site_symmetry_4
_geom_torsion_publ_flag
C3 Pd1 N1 C1 31.95(13) . . . . ?
N3 Pd1 N1 C1 -76(2) . . . . ?
N2 Pd1 N1 C1 -145.73(13) . . . . ?
C3 Pd1 N2 C12 -75.9(8) . . . . ?
N1 Pd1 N2 C12 -47.07(14) . . . . ?
N3 Pd1 N2 C12 134.42(14) . . . . ?
C3 Pd1 N2 C9 164.4(8) . . . . ?
N1 Pd1 N2 C9 -166.77(12) . . . . ?
N3 Pd1 N2 C9 14.72(12) . . . . ?
C3 Pd1 N2 C11 46.1(8) . . . . ?
N1 Pd1 N2 C11 74.90(13) . . . . ?
N3 Pd1 N2 C11 -103.61(13) . . . . ?
C3 Pd1 N3 C13 -46.06(15) . . . . ?
N1 Pd1 N3 C13 61(2) . . . . ?
N2 Pd1 N3 C13 131.51(14) . . . . ?
C3 Pd1 N3 C14 78.40(15) . . . . ?
N1 Pd1 N3 C14 -174(14) . . . . ?
N2 Pd1 N3 C14 -104.03(14) . . . . ?
C3 Pd1 N3 C10 -163.38(13) . . . . ?
N1 Pd1 N3 C10 -56(2) . . . . ?
N2 Pd1 N3 C10 14.19(12) . . . . ?
Pd1 N1 C1 C8 85.76(19) . . . . ?
Pd1 N1 C1 C2 -37.24(19) . . . . ?
C8 C1 C2 C7 82.3(3) . . . . ?
N1 C1 C2 C7 -157.00(18) . . . . ?
C8 C1 C2 C3 -97.6(2) . . . . ?
N1 C1 C2 C3 23.1(2) . . . . ?
C7 C2 C3 C4 3.9(3) . . . . ?
C1 C2 C3 C4 -176.24(18) . . . . ?
C7 C2 C3 Pd1 -177.67(15) . . . . ?
C1 C2 C3 Pd1 2.2(2) . . . . ?
N1 Pd1 C3 C4 159.42(19) . . . . ?
N3 Pd1 C3 C4 -22.11(18) . . . . ?
N2 Pd1 C3 C4 -171.5(7) . . . . ?
N1 Pd1 C3 C2 -18.78(14) . . . . ?
N3 Pd1 C3 C2 159.69(14) . . . . ?
N2 Pd1 C3 C2 10.3(9) . . . . ?
C2 C3 C4 C5 -3.6(3) . . . . ?
Pd1 C3 C4 C5 178.22(15) . . . . ?
C3 C4 C5 C6 0.6(3) . . . . ?
C4 C5 C6 C7 2.5(3) . . . . ?
C5 C6 C7 C2 -2.3(3) . . . . ?
C3 C2 C7 C6 -1.0(3) . . . . ?
C1 C2 C7 C6 179.1(2) . . . . ?
C12 N2 C9 C10 -165.04(17) . . . . ?
C11 N2 C9 C10 75.9(2) . . . . ?
Pd1 N2 C9 C10 -41.35(17) . . . . ?
C13 N3 C10 C9 -164.20(17) . . . . ?
C14 N3 C10 C9 77.3(2) . . . . ?
Pd1 N3 C10 C9 -41.88(18) . . . . ?
N2 C9 C10 N3 58.2(2) . . . . ?
O1 S1 C15 F1 61.3(2) . . . . ?
O3 S1 C15 F1 -177.76(18) . . . . ?
O2 S1 C15 F1 -59.1(2) . . . . ?
O1 S1 C15 F3 -58.0(2) . . . . ?
O3 S1 C15 F3 62.9(2) . . . . ?
O2 S1 C15 F3 -178.41(19) . . . . ?
O1 S1 C15 F2 -176.7(2) . . . . ?
O3 S1 C15 F2 -55.8(2) . . . . ?
O2 S1 C15 F2 62.9(2) . . . . ?
